data_1513734
loop_
_publ_author_name
'Odom, Susan A.'
'Ergun, Selin'
'Poudel, Pramod P.'
'Parkin, Sean R.'

_publ_section_title
;
 A fast, inexpensive method for predicting overcharge performance in
 lithium-ion batteries
;
_journal_issue 2
_journal_name_full 'Energy &amp; Environmental Science'
_journal_page_first 760
_journal_paper_doi 10.1039/c3ee42305k
_journal_volume 7
_journal_year 2014
_chemical_formula_moiety 'C18 H9 Br6 N'
_chemical_formula_sum 'C18 H9 Br6 N'
_chemical_formula_weight 718.72
_chemical_name_systematic
; 
 ? 
;
_space_group_IT_number 14
_symmetry_cell_setting monoclinic
_symmetry_space_group_name_Hall '-P 2ybc'
_symmetry_space_group_name_H-M 'P 1 21/c 1'
_atom_sites_solution_hydrogens geom
_atom_sites_solution_primary direct
_atom_sites_solution_secondary difmap
_audit_creation_method SHELXL-97
_cell_angle_alpha 90.00
_cell_angle_beta 96.5869(6)
_cell_angle_gamma 90.00
_cell_formula_units_Z 8
_cell_length_a 8.1254(1)
_cell_length_b 18.6567(2)
_cell_length_c 26.9854(4)
_cell_measurement_reflns_used 9621
_cell_measurement_temperature 90.0(2)
_cell_measurement_theta_max 27.48
_cell_measurement_theta_min 1.00
_cell_volume 4063.80(9)
_computing_cell_refinement 'SCALEPACK (Otwinowski & Minor, 1997)'
_computing_data_collection 'COLLECT (Nonius, 1998)'
_computing_data_reduction 'DENZO-SMN (Otwinowski & Minor, 1997)'
_computing_molecular_graphics 'XP in SHELXTL (Sheldrick, 2008)'
_computing_publication_material
; 
SHELX-97 (Sheldrick, 2008) and local procedures 
;
_computing_structure_refinement 'SHELXL-97 (Sheldrick, 2008)'
_computing_structure_solution 'SHELXS-97 (Sheldrick, 2008)'
_diffrn_ambient_temperature 90.0(2)
_diffrn_detector_area_resol_mean 9.1
_diffrn_measured_fraction_theta_full 0.999
_diffrn_measured_fraction_theta_max 0.999
_diffrn_measurement_device_type 'Nonius KappaCCD diffractometer'
_diffrn_measurement_method '\w scans at fixed \c = 55\%'
_diffrn_radiation_monochromator graphite
_diffrn_radiation_source 'fine-focus sealed tube'
_diffrn_radiation_type MoK\a
_diffrn_radiation_wavelength 0.71073
_diffrn_reflns_av_R_equivalents 0.0913
_diffrn_reflns_av_sigmaI/netI 0.0720
_diffrn_reflns_limit_h_max 10
_diffrn_reflns_limit_h_min -10
_diffrn_reflns_limit_k_max 24
_diffrn_reflns_limit_k_min -24
_diffrn_reflns_limit_l_max 35
_diffrn_reflns_limit_l_min -35
_diffrn_reflns_number 69612
_diffrn_reflns_theta_full 27.50
_diffrn_reflns_theta_max 27.50
_diffrn_reflns_theta_min 1.52
_diffrn_standards_number 0
_exptl_absorpt_coefficient_mu 11.857
_exptl_absorpt_correction_T_max 0.269
_exptl_absorpt_correction_T_min 0.224
_exptl_absorpt_correction_type multi-scan
_exptl_absorpt_process_details 'Sadabs (Sheldrick, 2008)'
_exptl_crystal_colour colourless
_exptl_crystal_density_diffrn 2.349
_exptl_crystal_density_method 'not measured'
_exptl_crystal_description block
_exptl_crystal_F_000 2672
_exptl_crystal_size_max 0.18
_exptl_crystal_size_mid 0.16
_exptl_crystal_size_min 0.15
_refine_diff_density_max 0.638
_refine_diff_density_min -0.848
_refine_diff_density_rms 0.161
_refine_ls_extinction_method none
_refine_ls_goodness_of_fit_ref 1.039
_refine_ls_hydrogen_treatment constr
_refine_ls_matrix_type full
_refine_ls_number_parameters 451
_refine_ls_number_reflns 9336
_refine_ls_number_restraints 0
_refine_ls_restrained_S_all 1.039
_refine_ls_R_factor_all 0.0910
_refine_ls_R_factor_gt 0.0441
_refine_ls_shift/su_max 0.001
_refine_ls_shift/su_mean 0.000
_refine_ls_structure_factor_coef Fsqd
_refine_ls_weighting_details 'calc w=1/[\s^2^(Fo^2^)+(0.0253P)^2^] where P=(Fo^2^+2Fc^2^)/3'
_refine_ls_weighting_scheme calc
_refine_ls_wR_factor_gt 0.0628
_refine_ls_wR_factor_ref 0.0728
_reflns_number_gt 5765
_reflns_number_total 9336
_reflns_threshold_expression >2\s(I)
_cod_data_source_file c3ee42305k.txt
_cod_data_source_block k12115
_cod_original_sg_symbol_H-M 'P 21/c'
_cod_database_code 1513734

loop_
_symmetry_equiv_pos_as_xyz
'x, y, z'
'-x, y+1/2, -z+1/2'
'-x, -y, -z'
'x, -y-1/2, z-1/2'

loop_
_atom_site_label
_atom_site_type_symbol
_atom_site_fract_x
_atom_site_fract_y
_atom_site_fract_z
_atom_site_U_iso_or_equiv
_atom_site_adp_type
_atom_site_occupancy
_atom_site_symmetry_multiplicity
_atom_site_calc_flag
_atom_site_refinement_flags
Br1A Br 0.39745(7) -0.09385(3) 0.29907(2) 0.03792(15) Uani 1 1 d .
Br2A Br 0.93036(6) -0.00597(3) 0.437084(19) 0.03382(14) Uani 1 1 d .
Br3A Br 0.18733(7) 0.09447(3) 0.357468(19) 0.03869(15) Uani 1 1 d .
Br4A Br 0.10108(7) 0.36965(3) 0.27133(2) 0.03647(15) Uani 1 1 d .
Br5A Br 0.04788(6) 0.04024(3) 0.21082(2) 0.03109(14) Uani 1 1 d .
Br6A Br 0.42388(7) -0.03789(3) 0.056795(18) 0.03777(15) Uani 1 1 d .
N1A N 0.3922(4) 0.06843(19) 0.26861(13) 0.0197(9) Uani 1 1 d .
C1A C 0.5185(5) 0.0510(2) 0.30755(16) 0.0181(11) Uani 1 1 d .
C2A C 0.5400(6) -0.0199(2) 0.32547(17) 0.0234(12) Uani 1 1 d .
C3A C 0.6630(5) -0.0357(3) 0.36331(16) 0.0222(12) Uani 1 1 d .
H3A H 0.6786 -0.0838 0.3745 0.027 Uiso 1 1 calc R
C4A C 0.7627(6) 0.0173(3) 0.38482(16) 0.0214(12) Uani 1 1 d .
C5A C 0.7424(6) 0.0872(3) 0.36975(17) 0.0284(13) Uani 1 1 d .
H5A H 0.8091 0.1240 0.3859 0.034 Uiso 1 1 calc R
C6A C 0.6220(6) 0.1033(2) 0.33027(17) 0.0248(12) Uani 1 1 d .
H6A H 0.6106 0.1513 0.3187 0.030 Uiso 1 1 calc R
C7A C 0.3237(5) 0.1390(2) 0.26923(16) 0.0168(11) Uani 1 1 d .
C8A C 0.2314(6) 0.1603(3) 0.30754(17) 0.0232(12) Uani 1 1 d .
C9A C 0.1663(5) 0.2288(3) 0.30831(17) 0.0238(12) Uani 1 1 d .
H9A H 0.1057 0.2432 0.3347 0.029 Uiso 1 1 calc R
C10A C 0.1900(6) 0.2758(2) 0.27048(18) 0.0244(12) Uani 1 1 d .
C11A C 0.2761(5) 0.2554(3) 0.23166(17) 0.0228(12) Uani 1 1 d .
H11A H 0.2893 0.2878 0.2053 0.027 Uiso 1 1 calc R
C12A C 0.3431(5) 0.1874(2) 0.23153(16) 0.0210(11) Uani 1 1 d .
H12A H 0.4038 0.1735 0.2050 0.025 Uiso 1 1 calc R
C13A C 0.4011(5) 0.0385(2) 0.22015(17) 0.0184(11) Uani 1 1 d .
C14A C 0.2588(5) 0.0257(2) 0.18834(17) 0.0171(11) Uani 1 1 d .
C15A C 0.2631(6) 0.0034(2) 0.14057(17) 0.0235(12) Uani 1 1 d .
H15A H 0.1633 -0.0030 0.1190 0.028 Uiso 1 1 calc R
C16A C 0.4159(6) -0.0098(2) 0.12376(17) 0.0235(12) Uani 1 1 d .
C17A C 0.5602(6) -0.0014(2) 0.15526(17) 0.0238(12) Uani 1 1 d .
H17A H 0.6641 -0.0120 0.1440 0.029 Uiso 1 1 calc R
C18A C 0.5525(6) 0.0229(2) 0.20389(17) 0.0237(12) Uani 1 1 d .
H18A H 0.6515 0.0287 0.2259 0.028 Uiso 1 1 calc R
Br1B Br -0.10446(7) 0.07852(3) 0.04602(2) 0.03748(15) Uani 1 1 d .
Br2B Br -0.23542(7) 0.22353(3) 0.21944(2) 0.03916(16) Uani 1 1 d .
Br3B Br 0.35721(6) 0.16682(3) 0.09132(2) 0.03637(15) Uani 1 1 d .
Br4B Br 0.66179(7) 0.41986(3) 0.03468(3) 0.05178(19) Uani 1 1 d .
Br5B Br 0.20988(7) 0.13927(3) -0.06178(2) 0.04012(16) Uani 1 1 d .
Br6B Br -0.41190(7) 0.19047(3) -0.170374(19) 0.03723(15) Uani 1 1 d .
N1B N 0.0569(4) 0.22475(19) 0.02148(13) 0.0198(9) Uani 1 1 d .
C1B C -0.0179(5) 0.2256(2) 0.06654(16) 0.0201(11) Uani 1 1 d .
C2B C -0.0968(6) 0.1652(2) 0.08331(17) 0.0225(12) Uani 1 1 d .
C3B C -0.1651(6) 0.1654(3) 0.12781(17) 0.0269(12) Uani 1 1 d .
H3B H -0.2217 0.1243 0.1380 0.032 Uiso 1 1 calc R
C4B C -0.1503(5) 0.2251(3) 0.15702(17) 0.0229(12) Uani 1 1 d .
C5B C -0.0742(5) 0.2868(3) 0.14183(17) 0.0237(12) Uani 1 1 d .
H5B H -0.0667 0.3287 0.1620 0.028 Uiso 1 1 calc R
C6B C -0.0101(5) 0.2856(2) 0.09669(17) 0.0224(12) Uani 1 1 d .
H6B H 0.0414 0.3277 0.0859 0.027 Uiso 1 1 calc R
C7B C 0.2032(5) 0.2678(2) 0.02109(16) 0.0169(11) Uani 1 1 d .
C8B C 0.3456(6) 0.2519(2) 0.05293(17) 0.0217(12) Uani 1 1 d .
C9B C 0.4808(6) 0.2972(2) 0.05775(17) 0.0236(12) Uani 1 1 d .
H9B H 0.5743 0.2873 0.0812 0.028 Uiso 1 1 calc R
C10B C 0.4776(6) 0.3573(3) 0.02782(19) 0.0274(12) Uani 1 1 d .
C11B C 0.3429(6) 0.3714(3) -0.00682(18) 0.0298(13) Uani 1 1 d .
H11B H 0.3445 0.4111 -0.0288 0.036 Uiso 1 1 calc R
C12B C 0.2058(6) 0.3272(2) -0.00931(17) 0.0262(12) Uani 1 1 d .
H12B H 0.1117 0.3378 -0.0324 0.031 Uiso 1 1 calc R
C13B C -0.0513(6) 0.2179(2) -0.02359(17) 0.0211(11) Uani 1 1 d .
C14B C -0.0018(5) 0.1826(2) -0.06473(17) 0.0211(11) Uani 1 1 d .
C15B C -0.1087(6) 0.1746(2) -0.10865(17) 0.0247(12) Uani 1 1 d .
H15B H -0.0736 0.1501 -0.1365 0.030 Uiso 1 1 calc R
C16B C -0.2653(6) 0.2027(3) -0.11098(17) 0.0249(12) Uani 1 1 d .
C17B C -0.3191(6) 0.2384(2) -0.07091(17) 0.0249(12) Uani 1 1 d .
H17B H -0.4279 0.2576 -0.0729 0.030 Uiso 1 1 calc R
C18B C -0.2114(6) 0.2455(3) -0.02813(18) 0.0258(12) Uani 1 1 d .
H18B H -0.2476 0.2702 -0.0005 0.031 Uiso 1 1 calc R

loop_
_atom_site_aniso_label
_atom_site_aniso_U_11
_atom_site_aniso_U_22
_atom_site_aniso_U_33
_atom_site_aniso_U_23
_atom_site_aniso_U_13
_atom_site_aniso_U_12
Br1A 0.0446(4) 0.0262(3) 0.0406(3) 0.0002(3) -0.0053(3) -0.0088(3)
Br2A 0.0297(3) 0.0418(4) 0.0275(3) 0.0067(3) -0.0075(2) 0.0076(3)
Br3A 0.0484(4) 0.0400(4) 0.0305(3) 0.0104(3) 0.0169(3) 0.0096(3)
Br4A 0.0418(3) 0.0218(3) 0.0454(4) -0.0014(3) 0.0035(3) 0.0082(3)
Br5A 0.0201(3) 0.0322(3) 0.0404(3) -0.0009(3) 0.0010(2) -0.0022(2)
Br6A 0.0523(4) 0.0400(4) 0.0205(3) -0.0056(3) 0.0020(3) 0.0039(3)
N1A 0.023(2) 0.021(2) 0.014(2) -0.0020(18) -0.0049(18) 0.0056(19)
C1A 0.017(3) 0.019(3) 0.019(3) 0.000(2) 0.005(2) 0.000(2)
C2A 0.028(3) 0.017(3) 0.024(3) -0.002(2) 0.002(2) -0.002(2)
C3A 0.024(3) 0.019(3) 0.024(3) 0.005(2) 0.002(2) 0.006(2)
C4A 0.022(3) 0.023(3) 0.019(3) 0.002(2) -0.001(2) 0.009(2)
C5A 0.029(3) 0.023(3) 0.031(3) -0.006(2) -0.004(3) -0.001(3)
C6A 0.031(3) 0.016(3) 0.026(3) 0.002(2) -0.005(2) 0.001(2)
C7A 0.013(3) 0.018(3) 0.017(3) -0.003(2) -0.006(2) 0.003(2)
C8A 0.021(3) 0.030(3) 0.019(3) -0.001(2) 0.003(2) -0.003(2)
C9A 0.016(3) 0.029(3) 0.028(3) -0.001(2) 0.007(2) 0.000(2)
C10A 0.021(3) 0.021(3) 0.030(3) -0.004(2) -0.003(2) 0.002(2)
C11A 0.024(3) 0.023(3) 0.021(3) 0.005(2) -0.005(2) -0.005(2)
C12A 0.019(3) 0.024(3) 0.020(3) 0.000(2) 0.000(2) -0.003(2)
C13A 0.019(3) 0.011(3) 0.025(3) 0.003(2) 0.001(2) -0.003(2)
C14A 0.015(3) 0.016(3) 0.020(3) 0.004(2) -0.002(2) -0.002(2)
C15A 0.026(3) 0.020(3) 0.022(3) 0.007(2) -0.010(2) -0.006(2)
C16A 0.036(3) 0.017(3) 0.017(3) 0.000(2) 0.000(2) 0.000(2)
C17A 0.023(3) 0.020(3) 0.030(3) 0.002(2) 0.009(2) -0.001(2)
C18A 0.021(3) 0.030(3) 0.019(3) -0.001(2) 0.001(2) 0.000(2)
Br1B 0.0507(4) 0.0262(3) 0.0334(3) -0.0005(3) -0.0040(3) -0.0109(3)
Br2B 0.0326(3) 0.0585(4) 0.0284(3) 0.0049(3) 0.0121(3) -0.0028(3)
Br3B 0.0329(3) 0.0347(3) 0.0395(3) 0.0173(3) -0.0048(3) -0.0019(3)
Br4B 0.0285(3) 0.0299(4) 0.0967(5) 0.0042(3) 0.0061(3) -0.0110(3)
Br5B 0.0296(3) 0.0497(4) 0.0407(3) -0.0125(3) 0.0022(3) 0.0109(3)
Br6B 0.0466(4) 0.0313(3) 0.0291(3) 0.0038(3) -0.0158(3) -0.0052(3)
N1B 0.020(2) 0.021(2) 0.018(2) 0.0017(18) 0.0001(18) -0.0044(19)
C1B 0.017(3) 0.025(3) 0.018(3) 0.002(2) -0.001(2) 0.000(2)
C2B 0.023(3) 0.023(3) 0.020(3) 0.000(2) -0.006(2) -0.006(2)
C3B 0.020(3) 0.033(3) 0.027(3) 0.008(3) -0.001(2) -0.008(2)
C4B 0.012(3) 0.032(3) 0.025(3) 0.007(2) 0.005(2) 0.001(2)
C5B 0.018(3) 0.026(3) 0.028(3) -0.003(2) 0.005(2) 0.000(2)
C6B 0.016(3) 0.024(3) 0.028(3) 0.002(2) 0.002(2) -0.005(2)
C7B 0.019(3) 0.013(3) 0.018(3) 0.000(2) -0.002(2) -0.006(2)
C8B 0.026(3) 0.018(3) 0.022(3) 0.002(2) 0.004(2) -0.001(2)
C9B 0.017(3) 0.026(3) 0.027(3) -0.003(2) -0.002(2) -0.001(2)
C10B 0.020(3) 0.021(3) 0.042(3) -0.003(3) 0.008(3) -0.007(2)
C11B 0.037(3) 0.023(3) 0.030(3) 0.007(2) 0.006(3) 0.000(3)
C12B 0.029(3) 0.024(3) 0.025(3) 0.003(2) -0.001(2) -0.003(3)
C13B 0.023(3) 0.021(3) 0.018(3) 0.003(2) 0.000(2) -0.007(2)
C14B 0.016(3) 0.023(3) 0.025(3) 0.002(2) 0.004(2) 0.004(2)
C15B 0.030(3) 0.024(3) 0.021(3) 0.000(2) 0.007(2) -0.002(2)
C16B 0.031(3) 0.023(3) 0.019(3) 0.005(2) -0.005(2) -0.005(2)
C17B 0.020(3) 0.024(3) 0.030(3) 0.004(2) -0.001(2) -0.001(2)
C18B 0.026(3) 0.028(3) 0.024(3) 0.006(2) 0.002(2) -0.003(2)

loop_
_atom_type_symbol
_atom_type_description
_atom_type_scat_dispersion_real
_atom_type_scat_dispersion_imag
_atom_type_scat_source
C C 0.0033 0.0016 'International Tables Vol C Tables 4.2.6.8 and 6.1.1.4'
H H 0.0000 0.0000 'International Tables Vol C Tables 4.2.6.8 and 6.1.1.4'
N N 0.0061 0.0033 'International Tables Vol C Tables 4.2.6.8 and 6.1.1.4'
Br Br -0.2901 2.4595 'International Tables Vol C Tables 4.2.6.8 and 6.1.1.4'

loop_
_geom_angle_atom_site_label_1
_geom_angle_atom_site_label_2
_geom_angle_atom_site_label_3
_geom_angle
C1A N1A C7A 116.9(3)
C1A N1A C13A 118.6(4)
C7A N1A C13A 115.5(3)
C6A C1A C2A 117.6(4)
C6A C1A N1A 121.1(4)
C2A C1A N1A 121.2(4)
C3A C2A C1A 120.4(4)
C3A C2A Br1A 119.0(4)
C1A C2A Br1A 120.6(4)
C4A C3A C2A 120.3(4)
C4A C3A H3A 119.8
C2A C3A H3A 119.8
C3A C4A C5A 121.2(4)
C3A C4A Br2A 119.4(4)
C5A C4A Br2A 119.4(4)
C4A C5A C6A 118.8(5)
C4A C5A H5A 120.6
C6A C5A H5A 120.6
C1A C6A C5A 121.6(4)
C1A C6A H6A 119.2
C5A C6A H6A 119.2
C12A C7A C8A 118.3(4)
C12A C7A N1A 121.0(4)
C8A C7A N1A 120.7(4)
C9A C8A C7A 120.7(4)
C9A C8A Br3A 119.0(3)
C7A C8A Br3A 120.2(4)
C10A C9A C8A 119.4(4)
C10A C9A H9A 120.3
C8A C9A H9A 120.3
C9A C10A C11A 121.0(4)
C9A C10A Br4A 119.6(4)
C11A C10A Br4A 119.4(4)
C10A C11A C12A 119.3(4)
C10A C11A H11A 120.3
C12A C11A H11A 120.3
C11A C12A C7A 121.3(4)
C11A C12A H12A 119.3
C7A C12A H12A 119.3
C14A C13A C18A 118.6(4)
C14A C13A N1A 120.6(4)
C18A C13A N1A 120.8(4)
C15A C14A C13A 122.2(4)
C15A C14A Br5A 117.9(3)
C13A C14A Br5A 119.9(3)
C14A C15A C16A 118.9(4)
C14A C15A H15A 120.5
C16A C15A H15A 120.5
C17A C16A C15A 120.5(4)
C17A C16A Br6A 120.1(4)
C15A C16A Br6A 119.4(4)
C16A C17A C18A 119.4(4)
C16A C17A H17A 120.3
C18A C17A H17A 120.3
C13A C18A C17A 120.2(4)
C13A C18A H18A 119.9
C17A C18A H18A 119.9
C1B N1B C13B 116.7(4)
C1B N1B C7B 115.8(4)
C13B N1B C7B 118.4(4)
C6B C1B C2B 117.1(4)
C6B C1B N1B 121.2(4)
C2B C1B N1B 121.7(4)
C3B C2B C1B 121.7(4)
C3B C2B Br1B 118.1(4)
C1B C2B Br1B 120.2(4)
C4B C3B C2B 119.2(5)
C4B C3B H3B 120.4
C2B C3B H3B 120.4
C3B C4B C5B 121.3(4)
C3B C4B Br2B 119.0(4)
C5B C4B Br2B 119.7(4)
C6B C5B C4B 118.2(4)
C6B C5B H5B 120.9
C4B C5B H5B 120.9
C5B C6B C1B 122.4(4)
C5B C6B H6B 118.8
C1B C6B H6B 118.8
C12B C7B C8B 118.0(4)
C12B C7B N1B 121.5(4)
C8B C7B N1B 120.4(4)
C9B C8B C7B 121.5(4)
C9B C8B Br3B 118.2(4)
C7B C8B Br3B 120.2(3)
C10B C9B C8B 118.7(4)
C10B C9B H9B 120.6
C8B C9B H9B 120.6
C9B C10B C11B 120.8(4)
C9B C10B Br4B 118.8(4)
C11B C10B Br4B 120.4(4)
C10B C11B C12B 119.4(5)
C10B C11B H11B 120.3
C12B C11B H11B 120.3
C7B C12B C11B 121.2(5)
C7B C12B H12B 119.4
C11B C12B H12B 119.4
C14B C13B C18B 117.3(4)
C14B C13B N1B 121.2(4)
C18B C13B N1B 121.5(4)
C13B C14B C15B 121.4(4)
C13B C14B Br5B 120.9(4)
C15B C14B Br5B 117.6(3)
C16B C15B C14B 118.8(4)
C16B C15B H15B 120.6
C14B C15B H15B 120.6
C15B C16B C17B 121.5(4)
C15B C16B Br6B 118.8(4)
C17B C16B Br6B 119.6(4)
C18B C17B C16B 118.4(5)
C18B C17B H17B 120.8
C16B C17B H17B 120.8
C17B C18B C13B 122.5(5)
C17B C18B H18B 118.7
C13B C18B H18B 118.7

loop_
_geom_bond_atom_site_label_1
_geom_bond_atom_site_label_2
_geom_bond_distance
Br1A C2A 1.888(5)
Br2A C4A 1.896(4)
Br3A C8A 1.887(5)
Br4A C10A 1.895(5)
Br5A C14A 1.902(4)
Br6A C16A 1.890(4)
N1A C1A 1.420(5)
N1A C7A 1.430(5)
N1A C13A 1.431(5)
C1A C6A 1.385(6)
C1A C2A 1.412(6)
C2A C3A 1.377(6)
C3A C4A 1.365(6)
C3A H3A 0.9500
C4A C5A 1.369(6)
C5A C6A 1.394(6)
C5A H5A 0.9500
C6A H6A 0.9500
C7A C12A 1.382(6)
C7A C8A 1.402(6)
C8A C9A 1.384(6)
C9A C10A 1.376(6)
C9A H9A 0.9500
C10A C11A 1.378(6)
C11A C12A 1.382(6)
C11A H11A 0.9500
C12A H12A 0.9500
C13A C14A 1.380(6)
C13A C18A 1.383(6)
C14A C15A 1.359(6)
C15A C16A 1.392(6)
C15A H15A 0.9500
C16A C17A 1.376(6)
C17A C18A 1.397(6)
C17A H17A 0.9500
C18A H18A 0.9500
Br1B C2B 1.902(5)
Br2B C4B 1.893(4)
Br3B C8B 1.891(4)
Br4B C10B 1.891(5)
Br5B C14B 1.894(4)
Br6B C16B 1.898(5)
N1B C1B 1.420(5)
N1B C13B 1.423(5)
N1B C7B 1.436(5)
C1B C6B 1.382(6)
C1B C2B 1.397(6)
C2B C3B 1.380(6)
C3B C4B 1.362(6)
C3B H3B 0.9500
C4B C5B 1.391(6)
C5B C6B 1.379(6)
C5B H5B 0.9500
C6B H6B 0.9500
C7B C12B 1.380(6)
C7B C8B 1.392(6)
C8B C9B 1.382(6)
C9B C10B 1.379(6)
C9B H9B 0.9500
C10B C11B 1.380(6)
C11B C12B 1.381(6)
C11B H11B 0.9500
C12B H12B 0.9500
C13B C14B 1.389(6)
C13B C18B 1.391(6)
C14B C15B 1.395(6)
C15B C16B 1.372(6)
C15B H15B 0.9500
C16B C17B 1.383(6)
C17B C18B 1.372(6)
C17B H17B 0.9500
C18B H18B 0.9500

loop_
_geom_torsion_atom_site_label_1
_geom_torsion_atom_site_label_2
_geom_torsion_atom_site_label_3
_geom_torsion_atom_site_label_4
_geom_torsion
C7A N1A C1A C6A -28.7(6)
C13A N1A C1A C6A 116.9(5)
C7A N1A C1A C2A 149.4(4)
C13A N1A C1A C2A -65.0(6)
C6A C1A C2A C3A -1.7(7)
N1A C1A C2A C3A -179.9(4)
C6A C1A C2A Br1A 176.8(3)
N1A C1A C2A Br1A -1.4(6)
C1A C2A C3A C4A 1.8(7)
Br1A C2A C3A C4A -176.8(3)
C2A C3A C4A C5A 0.5(7)
C2A C3A C4A Br2A 179.7(3)
C3A C4A C5A C6A -2.8(7)
Br2A C4A C5A C6A 178.1(3)
C2A C1A C6A C5A -0.5(7)
N1A C1A C6A C5A 177.6(4)
C4A C5A C6A C1A 2.8(7)
C1A N1A C7A C12A 115.4(5)
C13A N1A C7A C12A -31.3(6)
C1A N1A C7A C8A -66.2(5)
C13A N1A C7A C8A 147.1(4)
C12A C7A C8A C9A -2.0(7)
N1A C7A C8A C9A 179.5(4)
C12A C7A C8A Br3A 175.5(3)
N1A C7A C8A Br3A -2.9(6)
C7A C8A C9A C10A 1.2(7)
Br3A C8A C9A C10A -176.4(3)
C8A C9A C10A C11A 0.7(7)
C8A C9A C10A Br4A 180.0(3)
C9A C10A C11A C12A -1.7(7)
Br4A C10A C11A C12A 179.0(3)
C10A C11A C12A C7A 0.9(7)
C8A C7A C12A C11A 1.0(7)
N1A C7A C12A C11A 179.5(4)
C1A N1A C13A C14A 150.9(4)
C7A N1A C13A C14A -63.1(5)
C1A N1A C13A C18A -30.1(6)
C7A N1A C13A C18A 115.9(5)
C18A C13A C14A C15A -5.0(7)
N1A C13A C14A C15A 174.0(4)
C18A C13A C14A Br5A 175.7(3)
N1A C13A C14A Br5A -5.3(6)
C13A C14A C15A C16A 2.7(7)
Br5A C14A C15A C16A -177.9(3)
C14A C15A C16A C17A 0.9(7)
C14A C15A C16A Br6A -178.0(3)
C15A C16A C17A C18A -2.2(7)
Br6A C16A C17A C18A 176.8(3)
C14A C13A C18A C17A 3.6(7)
N1A C13A C18A C17A -175.4(4)
C16A C17A C18A C13A -0.2(7)
C13B N1B C1B C6B -115.2(5)
C7B N1B C1B C6B 31.4(6)
C13B N1B C1B C2B 67.3(6)
C7B N1B C1B C2B -146.1(4)
C6B C1B C2B C3B 0.4(7)
N1B C1B C2B C3B 178.0(4)
C6B C1B C2B Br1B -177.0(3)
N1B C1B C2B Br1B 0.6(6)
C1B C2B C3B C4B -2.3(7)
Br1B C2B C3B C4B 175.1(4)
C2B C3B C4B C5B 2.9(7)
C2B C3B C4B Br2B -177.2(3)
C3B C4B C5B C6B -1.5(7)
Br2B C4B C5B C6B 178.5(3)
C4B C5B C6B C1B -0.4(7)
C2B C1B C6B C5B 0.9(7)
N1B C1B C6B C5B -176.7(4)
C1B N1B C7B C12B -113.8(5)
C13B N1B C7B C12B 32.2(6)
C1B N1B C7B C8B 64.1(6)
C13B N1B C7B C8B -149.9(4)
C12B C7B C8B C9B 6.0(7)
N1B C7B C8B C9B -171.9(4)
C12B C7B C8B Br3B -174.5(3)
N1B C7B C8B Br3B 7.6(6)
C7B C8B C9B C10B -4.2(7)
Br3B C8B C9B C10B 176.3(4)
C8B C9B C10B C11B -0.9(7)
C8B C9B C10B Br4B 179.5(3)
C9B C10B C11B C12B 4.0(8)
Br4B C10B C11B C12B -176.4(4)
C8B C7B C12B C11B -2.7(7)
N1B C7B C12B C11B 175.2(4)
C10B C11B C12B C7B -2.2(7)
C1B N1B C13B C14B -148.0(4)
C7B N1B C13B C14B 66.2(6)
C1B N1B C13B C18B 31.3(6)
C7B N1B C13B C18B -114.4(5)
C18B C13B C14B C15B -0.6(7)
N1B C13B C14B C15B 178.8(4)
C18B C13B C14B Br5B -177.2(3)
N1B C13B C14B Br5B 2.2(6)
C13B C14B C15B C16B 0.4(7)
Br5B C14B C15B C16B 177.2(3)
C14B C15B C16B C17B -0.2(7)
C14B C15B C16B Br6B -179.0(3)
C15B C16B C17B C18B 0.1(7)
Br6B C16B C17B C18B 178.9(3)
C16B C17B C18B C13B -0.3(7)
C14B C13B C18B C17B 0.5(7)
N1B C13B C18B C17B -178.8(4)
